data_4114092
loop_
_publ_author_name
'Barbara J\"urgens'
'Elisabeth Irran'
'J\"urgen Senker'
'Peter Kroll'
'Helen M\"uller'
'Wolfgang Schnick'

_publ_contact_author
;
 Wolfgang Schnick
 Department Chemie
 Ludwig-Maximilians-Universitaet Muenchen
 Butenandtstr. 5-13 (D)
 D-81377 Munich, Germany
;
_publ_contact_author_email wolfgang.schnick@uni-muenchen.de
_publ_contact_author_fax +49/89/2180-77440
_publ_contact_author_phone +49/89/2180-77439
_publ_section_title
;
 Melem (2,5,8-Triamino-tri-s-triazine), an Important Intermediate during
 Condensation of Melamine Rings to Graphitic Carbon Nitride: Synthesis,
 Structure Determination by X-ray Powder Diffractometry, Solid-State NMR,
 and Theoretical Studies
;
_journal_name_full 'Journal of the American Chemical Society'
_journal_page_first 10288
_journal_page_last 10300
_journal_paper_doi 10.1021/ja0357689
_journal_volume 125
_journal_year 2003
_chemical_formula_structural 'C6 N10 H6'
_chemical_formula_sum 'C6 H6 N10'
_chemical_formula_weight 218.19
_space_group_IT_number 14
_symmetry_cell_setting monoclinic
_symmetry_Int_Tables_number 14
_symmetry_space_group_name_Hall '-P 2ybc'
_symmetry_space_group_name_H-M 'P 1 21/c 1'
_cell_angle_alpha 90.0
_cell_angle_beta 99.9122(18)
_cell_angle_gamma 90.0
_cell_formula_units_Z 4
_cell_length_a 7.39916(13)
_cell_length_b 8.65284(27)
_cell_length_c 13.3816(4)
_cell_volume 843.95(4)
_computing_structure_refinement GSAS
_diffrn_radiation_polarisn_ratio .97
_diffrn_radiation_type CuK\a1
_diffrn_radiation_wavelength 1.5406
_exptl_absorpt_coefficient_mu 1.077
_exptl_crystal_density_diffrn 1.717
_exptl_crystal_F_000 448
_pd_calc_method 'Rietveld Refinement'
_pd_meas_2theta_range_inc .01
_pd_meas_2theta_range_max 79.99
_pd_meas_2theta_range_min 5.0
_pd_meas_number_of_points 7500
_pd_phase_name C6N10H6
_pd_proc_2theta_range_inc .01
_pd_proc_2theta_range_max 79.99
_pd_proc_2theta_range_min 5.0
_pd_proc_info_datetime 2003-03-28T10:25:13
_pd_proc_ls_prof_R_factor .0423
_pd_proc_ls_prof_wR_expected .0594
_pd_proc_ls_prof_wR_factor .0556
_pd_proc_number_of_points 7500
_refine_ls_goodness_of_fit_all .94
_refine_ls_number_parameters 79
_refine_ls_number_restraints 12
_refine_ls_shift/esd_max .36
_refine_ls_shift/esd_mean .03
_reflns_d_resolution_high 1.199
_reflns_d_resolution_low 7.289
_reflns_limit_h_max 6
_reflns_limit_h_min 0
_reflns_limit_k_max 7
_reflns_limit_k_min 0
_reflns_limit_l_max 11
_reflns_limit_l_min -11
_reflns_number_observed 515
_cod_data_source_file ja0357689si20030429_062527.cif
_cod_data_source_block Melem_phase_1
_cod_original_sg_symbol_H-M 'P 21/c'
_cod_database_code 4114092

loop_
_symmetry_equiv_pos_as_xyz
+x,+y,+z
-x,+y+1/2,-z+1/2
-x,-y,-z
+x,-y+1/2,+z+1/2

loop_
_atom_site_label
_atom_site_fract_x
_atom_site_fract_y
_atom_site_fract_z
_atom_site_occupancy
_atom_site_thermal_displace_type
_atom_site_U_iso_or_equiv
_atom_site_symmetry_multiplicity
C1 .7648(19) .2026(17) .4469(10) 1.0 Uiso .0441(20) 4
C2 .6753(18) -.0688(18) .4529(10) 1.0 Uiso .0441(20) 4
C3 .8667(20) .0458(15) .5933(11) 1.0 Uiso .0441(20) 4
C4 .6023(17) .0933(12) .3119(9) 1.0 Uiso .0441(20) 4
C5 .7732(15) -.1953(14) .5924(9) 1.0 Uiso .0441(20) 4
C6 .9590(19) .2939(14) .5903(8) 1.0 Uiso .0441(20) 4
N1 .7707(13) .0653(16) .5019(9) 1.0 Uiso .0318(11) 4
N2 .6946(12) .2212(11) .3509(7) 1.0 Uiso .0318(11) 4
N3 .5813(14) -.0437(12) .3644(8) 1.0 Uiso .0318(11) 4
N4 .6591(14) -.1962(13) .5017(8) 1.0 Uiso .0318(11) 4
N5 .8703(13) -.0825(11) .6515(9) 1.0 Uiso .0318(11) 4
N6 .9557(14) .1694(11) .6443(8) 1.0 Uiso .0318(11) 4
N7 .8827(14) .3153(14) .4956(7) 1.0 Uiso .0318(11) 4
N8 .5107(10) .1046(8) .2226(6) 1.0 Uiso .0318(11) 4
N9 .7656(10) -.3282(9) .6460(7) 1.0 Uiso .0318(11) 4
N10 1.0555(12) .4128(10) .6356(7) 1.0 Uiso .0318(11) 4
H1 .542(5) .164(4) .1833(6) 1.0 Uiso .025 4
H2 .4273(34) .0468(34) .2041(13) 1.0 Uiso .025 4
H3 .679(4) -.384(4) .6329(23) 1.0 Uiso .025 4
H4 .8460(34) -.3485(20) .6922(22) 1.0 Uiso .025 4
H5 1.081(5) .4158(22) .6962(7) 1.0 Uiso .025 4
H6 1.091(4) .4790(23) .6021(9) 1.0 Uiso .025 4

loop_
_atom_type_symbol
_atom_type_number_in_cell
C 24.0
N 40.0
H 24.0
